data_1541001
loop_
_publ_author_name
'Staffel, T.'
'Meyer, G.'

_publ_section_title
;
 Synthese und Kristallstrukturen von Na In Br4 und Na In I4
;
_journal_name_full 'Zeitschrift fuer Anorganische und Allgemeine Chemie'
_journal_page_first 107
_journal_page_last 113
_journal_volume 574
_journal_year 1989
_chemical_formula_sum 'I4 In Na'
_chemical_name_systematic 'Na (In I4)'
_space_group_IT_number 14
_symmetry_space_group_name_Hall '-P 2ybc'
_symmetry_space_group_name_H-M 'P 1 21/c 1'
_cell_angle_alpha 90
_cell_angle_beta 92.65
_cell_angle_gamma 90
_cell_formula_units_Z 4
_cell_length_a 8.521
_cell_length_b 7.661
_cell_length_c 15.583
_cell_volume 1016.161
_citation_journal_id_ASTM ZAACAB
_cod_data_source_file Staffel_ZAACAB_1989_402.cif
_cod_data_source_block I4In1Na1
_cod_original_formula_sum 'I4 In1 Na1'
_cod_database_code 1541001

loop_
_symmetry_equiv_pos_as_xyz
x,y,z
-x,y+1/2,-z+1/2
-x,-y,-z
x,-y-1/2,z-1/2

loop_
_atom_site_label
_atom_site_type_symbol
_atom_site_fract_x
_atom_site_fract_y
_atom_site_fract_z
_atom_site_occupancy
_atom_site_U_iso_or_equiv
I4 I-1 0.44017 0.78805 0.29846 1 0.0
Na1 Na+1 0.8465 0.0013 0.6032 1 0.0
I3 I-1 0.94451 0.64936 0.32103 1 0.0
In1 In+3 0.70236 0.80829 0.40084 1 0.0
I1 I-1 0.6783 0.66354 0.55734 1 0.0
I2 I-1 0.19402 0.85686 0.57147 1 0.0
